data_2001439
loop_
_publ_author_name
'Nepveu, F.'
'Berkaoui, M. 'H.'
'Walz, L.'

_publ_section_title
;
 Structure of bis(hydronium) bis(pyrazine-2,3-dicarboxylato)manganate,
 a polymeric Mn^II^ complex
;
_journal_issue 8
_journal_name_full 'Acta Crystallographica Section C'
_journal_page_first 1465
_journal_page_last 1466
_journal_paper_doi 10.1107/S0108270193003324
_journal_volume 49
_journal_year 1993
_chemical_formula_moiety 'C12 H4 Mn N4 O8,2(H3 O)'
_chemical_formula_sum 'C12 H10 Mn N4 O10'
_chemical_formula_weight 425.17
_symmetry_cell_setting monoclinic
_symmetry_space_group_name_Hall '-C 2yc'
_symmetry_space_group_name_H-M 'C 1 2/c 1'
_atom_type_scat_source ' SHELX76, except Mn (Cromer & Mann, 1968)'
_cell_angle_alpha 90.
_cell_angle_beta 114.753(7)
_cell_angle_gamma 90.
_cell_formula_units_Z 4
_cell_length_a 14.484(2)
_cell_length_b 8.4800(10)
_cell_length_c 13.0870(10)
_cell_measurement_reflns_used 86
_cell_measurement_temperature 293
_cell_measurement_theta_max 13
_cell_measurement_theta_min 5
_cell_volume 1459.7(3)
_diffrn_measurement_device 'Stoe Stadi-4'
_diffrn_measurement_method \w-\q
_diffrn_radiation_type MoK\a
_diffrn_radiation_wavelength 0.71073
_diffrn_reflns_av_R_equivalents 0.0125
_diffrn_reflns_limit_h_max 20
_diffrn_reflns_limit_h_min -20
_diffrn_reflns_limit_k_max 11
_diffrn_reflns_limit_k_min -11
_diffrn_reflns_limit_l_max 18
_diffrn_reflns_limit_l_min 0
_diffrn_reflns_number 3855
_diffrn_reflns_theta_max 30
_diffrn_standards_decay_% <1
_diffrn_standards_interval_time 60
_diffrn_standards_number 3
_exptl_absorpt_coefficient_mu 0.901
_exptl_absorpt_correction_type none
_exptl_crystal_colour yellow
_exptl_crystal_density_diffrn 1.93
_exptl_crystal_density_meas 1.92
_exptl_crystal_description 'square bipyramid'
_exptl_crystal_F_000 860
_exptl_crystal_size_max 0.3
_exptl_crystal_size_mid 0.3
_exptl_crystal_size_min 0.3
_refine_diff_density_max 0.4
_refine_diff_density_min -0.4
_refine_ls_extinction_coef 5.4E-4
_refine_ls_extinction_method 'SHELX76 (Sheldrick, 1976)'
_refine_ls_hydrogen_treatment refU
_refine_ls_number_parameters 144
_refine_ls_number_reflns 1730
_refine_ls_R_factor_obs 0.0332
_refine_ls_shift/esd_max 0.001
_refine_ls_structure_factor_coef F
_refine_ls_weighting_details 'w = 1.4/\s^2^(F~o~)'
_refine_ls_weighting_scheme calc
_refine_ls_wR_factor_obs 0.0242
_reflns_number_observed 1730
_reflns_number_total 2039
_reflns_observed_criterion F~o~>3\s(F~o~)]
_cod_data_source_file du1014.cif
_cod_data_source_block du1014_structure_1_of_1
_cod_depositor_comments
;
The following automatic conversions were performed:

'_refine_ls_weighting_scheme' value 'w = 1.4/\s^2^(F~o~)' was changed
to 'calc'. New tag '_refine_ls_weighting_details' was created. The
value of the new tag was set to 'w = 1.4/\s^2^(F~o~)'.

Automatic conversion script
Id: cif_fix_values 3143 2015-03-26 13:38:13Z robertas 
;
_cod_original_cell_volume 1459.71
_cod_database_code 2001439

loop_
_atom_site_label
_atom_site_fract_x
_atom_site_fract_y
_atom_site_fract_z
_atom_site_U_iso_or_equiv
Mn(1) .00000 .01081(5) .25000 .01850(10)
O(1) .12703(9) -.03970(10) .40730(10) .0245(5)
O(2) .18569(9) -.1749(2) .56800(10) .0272(5)
O(3) .08248(9) -.20010(10) .71932(9) .0247(5)
O(4) .08340(10) -.45030(10) .66910(10) .0333(5)
O(5) .14520(10) -.5470(2) .86870(10) .0305(6)
C(1) .11600(10) -.1298(2) .47720(10) .0180(6)
C(2) .05830(10) -.3091(2) .64930(10) .0183(6)
C(3) .01020(10) -.1882(2) .45220(10) .0159(6)
C(4) -.01500(10) -.2723(2) .52810(10) .0166(6)
N(1) -.11040(10) -.3229(2) .49990(10) .0216(5)
C(5) -.18060(10) -.2849(2) .39760(10) .0248(7)
C(6) -.15610(10) -.1976(2) .32290(10) .0229(6)
N(2) -.06120(10) -.1513(2) .34910(10) .0184(5)
H(5) -.2450(10) -.323(2) .3820(10) .032(5)
H(6) -.2070(10) -.168(2) .2520(10) .031(5)
H(O5) .124(2) -.496(3) .790(2) .072(8)
H(O5)' .138(2) -.469(3) .911(2) .067(9)
H(O5)" .217(2) -.597(4) .899(2) .122(12)

loop_
_geom_angle_atom_site_label_1
_geom_angle_atom_site_label_2
_geom_angle_atom_site_label_3
_geom_angle
O(3) Mn(1) O(3) 82.62(7)
O(3) Mn(1) O(1) 106.92(4)
O(3) Mn(1) O(1) 90.45(4)
O(3) Mn(1) N(2) 88.01(5)
O(3) Mn(1) N(2) 158.44(4)
O(1) Mn(1) O(1) 157.05(5)
O(1) Mn(1) N(2) 73.71(5)
O(1) Mn(1) N(2) 92.48(5)
N(2) Mn(1) N(2) 106.83(9)
O(1) C(1) O(2) 125.40(10)
O(1) C(1) C(3) 118.00(10)
O(2) C(1) C(3) 116.50(10)
O(3) C(2) O(4) 126.40(10)
O(3) C(2) C(4) 118.20(10)
O(4) C(2) C(4) 115.30(10)
N(2) C(3) C(4) 120.90(10)
N(2) C(3) C(1) 115.10(10)
C(4) C(3) C(1) 124.00(10)
N(1) C(4) C(3) 121.00(10)
N(1) C(4) C(2) 114.10(10)
C(3) C(4) C(2) 124.80(10)
C(5) N(1) C(4) 117.5(2)
N(1) C(5) C(6) 121.50(10)
N(2) C(6) C(5) 121.2(2)
C(6) N(2) C(3) 117.8(2)
H(O5)' O(5) H(O5)" 115(2)
H(O5)' O(5) H(O5) 104(2)
H(O5)" O(5) H(O5) 113(2)

loop_
_geom_bond_atom_site_label_1
_geom_bond_atom_site_label_2
_geom_bond_distance
Mn(1) O(3) 2.1370(10)
Mn(1) O(1) 2.1530(10)
Mn(1) N(2) 2.307(2)
O(1) C(1) 1.252(2)
O(2) C(1) 1.254(2)
O(3) C(2) 1.244(2)
O(4) C(2) 1.247(2)
C(1) C(3) 1.510(2)
C(2) C(4) 1.527(2)
C(3) N(2) 1.349(2)
C(3) C(4) 1.390(2)
C(4) N(1) 1.343(2)
N(1) C(5) 1.338(2)
C(5) C(6) 1.386(3)
C(6) N(2) 1.329(2)
C(2) C(5) 1.386(2)
C(5) H(5) 0.930(10)
C(6) H(6) 0.950(10)
O(5) H(O5) 1.04(3)
O(5) H(O5)' 0.90(3)
O(5) H(O5)" 1.04(3)
